data_9004290
loop_
_publ_author_name
'Evans, H. T.'
'Post, J. E.'
'Ross, D. R.'
'Nelen, J. A.'

_publ_section_title
;
 The crystal structure and crystal chemistry of fernandinite and corvusite
 Minasragu, Peru, with general formula (Ca,Na,K)x(V,Fe,Ti)8O20.4H2O
;
_journal_name_full 'The Canadian Mineralogist'
_journal_page_first 339
_journal_page_last 351
_journal_volume 32
_journal_year 1994
_chemical_compound_source 'Minasragu, Peru'
_chemical_formula_sum 'Ca0.72 O5 V2'
_chemical_name_mineral Fernandinite
_space_group_IT_number 12
_symmetry_space_group_name_Hall '-C 2y'
_symmetry_space_group_name_H-M 'C 1 2/m 1'
_cell_angle_alpha 90
_cell_angle_beta 105.00
_cell_angle_gamma 90
_cell_length_a 11.680
_cell_length_b 3.6537
_cell_length_c 11.023
_cell_formula_units_Z 4
_cell_volume 454.380
_database_code_amcsd 0005363
_exptl_crystal_density_diffrn 3.081
_cod_original_formula_sum 'V2 Ca.72 O5'
_cod_database_code 9004290

loop_
_space_group_symop_operation_xyz
x,y,z
1/2+x,1/2+y,z
x,-y,z
1/2+x,1/2-y,z
-x,y,-z
1/2-x,1/2+y,-z
-x,-y,-z
1/2-x,1/2-y,-z

loop_
_atom_site_label
_atom_site_fract_x
_atom_site_fract_y
_atom_site_fract_z
_atom_site_occupancy
_atom_site_U_iso_or_equiv
V1 0.80180 0.00000 0.13700 1.00000 0.01000
V2 0.09820 0.00000 0.13780 1.00000 0.01000
Ca1 0.06100 0.00000 0.50600 0.46000 0.02000
Ca2 0.56800 0.00000 0.47800 0.26000 0.02000
O1 0.94600 0.00000 0.09600 1.00000 0.01000
O2 0.84900 0.00000 0.28300 1.00000 0.01000
O3 0.62900 0.00000 0.12000 1.00000 0.01000
O4 0.27400 0.00000 0.10000 1.00000 0.01000
O5 0.11000 0.00000 0.28600 1.00000 0.01000

loop_
_cod_related_entry_id
_cod_related_entry_database
_cod_related_entry_code
1 AMCSD 0005363
